data_2001206
loop_
_publ_author_name
'Tahirov, T. H.'
'Lu, T.-H.'
'Chen, B.-H.'
'Lai, C.-Y.'
'Chung, C.-S.'

_publ_section_title
;
 Structure of
 <i>meso</i>-chloro(1,4,7,11,14-pentaazacycloheptadecane)cobalt(III)
 chloride perchlorate
;
_journal_issue 11
_journal_name_full 'Acta Crystallographica Section C'
_journal_page_first 1910
_journal_page_last 1912
_journal_paper_doi 10.1107/S0108270193004159
_journal_volume 49
_journal_year 1993
_chemical_formula_moiety 'C12 H29 Cl1 Co1 N5,Cl,Cl1 O4'
_chemical_formula_sum 'C12 H29 Cl3 Co N5 O4'
_chemical_formula_weight 472.687
_space_group_IT_number 14
_space_group_name_Hall '-P 2yn'
_space_group_name_H-M_alt 'P 1 21/n 1'
_symmetry_cell_setting monoclinic
_symmetry_space_group_name_Hall '-P 2yn'
_symmetry_space_group_name_H-M 'P 1 21/n 1'
_atom_type_scat_source IntTabIV
_cell_angle_alpha 90.
_cell_angle_beta 110.91(2)
_cell_angle_gamma 90.
_cell_formula_units_Z 4
_cell_length_a 12.532(2)
_cell_length_b 13.000(2)
_cell_length_c 12.686(4)
_cell_measurement_reflns_used 25
_cell_measurement_temperature 298(3)
_cell_measurement_theta_max 19.53
_cell_measurement_theta_min 8.08
_cell_volume 1930.6(8)
_diffrn_measurement_device 'Enraf-Nonius CAD-4'
_diffrn_measurement_method \q/2\q
_diffrn_radiation_type 'Mo K\a'
_diffrn_radiation_wavelength 0.7093
_diffrn_reflns_av_R_equivalents 0.01
_diffrn_reflns_limit_h_max 16
_diffrn_reflns_limit_h_min -17
_diffrn_reflns_limit_k_max 18
_diffrn_reflns_limit_k_min 0
_diffrn_reflns_limit_l_max 17
_diffrn_reflns_limit_l_min 0
_diffrn_reflns_number 5851
_diffrn_reflns_theta_max 29.9
_diffrn_standards_decay_% +-0.8
_diffrn_standards_interval_time 60
_diffrn_standards_number 3
_exptl_absorpt_coefficient_mu 1.33
_exptl_absorpt_correction_T_max 0.74107
_exptl_absorpt_correction_T_min 0.73876
_exptl_absorpt_correction_type 'empirical based on \y scan'
_exptl_crystal_colour 'Deep red brown'
_exptl_crystal_density_diffrn 1.626
_exptl_crystal_description Parallelepiped
_exptl_crystal_size_max 0.37
_exptl_crystal_size_mid 0.35
_exptl_crystal_size_min 0.26
_refine_diff_density_max 0.69
_refine_diff_density_min -0.58
_refine_ls_extinction_coef 'secondary, 0.03(1)'
_refine_ls_extinction_method 'Zachariasen (1968)'
_refine_ls_goodness_of_fit_obs 0.99
_refine_ls_hydrogen_treatment refU
_refine_ls_number_parameters 256
_refine_ls_number_reflns 4132
_refine_ls_R_factor_obs 0.037
_refine_ls_shift/esd_max 0.217
_refine_ls_structure_factor_coef F
_refine_ls_weighting_scheme unit
_refine_ls_wR_factor_obs 0.037
_reflns_number_observed 4132
_reflns_number_total 5621
_reflns_observed_criterion I>=2.5\s(I)
_cod_data_source_file as1028.cif
_cod_data_source_block as1028_structure_1_of_1
_cod_original_cell_volume 1930.7(7)
_cod_original_formula_sum 'C12 H29 Cl3 Co1 N5 O4'
_cod_database_code 2001206

loop_
_space_group_symop_id
_space_group_symop_operation_xyz
1 x,y,z
2 -x+1/2,y+1/2,-z+1/2
3 -x,-y,-z
4 x+1/2,-y+1/2,z+1/2

loop_
_atom_site_label
_atom_site_fract_x
_atom_site_fract_y
_atom_site_fract_z
Co .97594(3) .79660(3) .19474(3)
Cl(1) .83698(6) .87141(6) .05031(6)
Cl(2) .42849(7) .83456(7) .16874(7)
Cl(3) .72557(7) .59577(6) -.00012(6)
O(1) .5304(2) .8785(3) .2441(3)
O(2) .3785(3) .8951(4) .0729(3)
O(3) .3536(3) .8199(5) .2236(3)
O(4) .4612(5) .7444(3) .1297(4)
N(1) 1.1017(2) .8682(2) .16232(19)
N(2) .98244(18) .67856(18) .09676(17)
N(3) 1.08888(17) .72071(17) .31866(17)
N(4) .85698(17) .72154(19) .23436(18)
N(5) .9799(2) .91656(18) .29255(19)
C(1) 1.0973(3) .8700(3) .0445(3)
C(2) 1.1012(3) .7642(3) -.0004(3)
C(3) .9968(3) .7010(3) -.0124(2)
C(4) 1.0638(3) .5983(2) .1638(2)
C(5) 1.1477(2) .6444(2) .2714(2)
C(6) 1.0309(2) .6744(2) .3916(2)
C(7) .9131(3) .6396(3) .3198(3)
C(8) .7705(2) .7816(3) .2639(3)
C(9) .8214(3) .8601(3) .3547(3)
C(10) .8763(3) .9474(3) .3161(3)
C(11) 1.0216(3) 1.0059(2) .2446(3)
C(12) 1.1217(3) .9730(3) .2157(3)
H(N1) 1.175 .835 .197
H(N2) .909 .647 .077
H(N3) 1.145 .770 .365
H(N4) .815 .687 .165
H(N5) 1.039 .906 .359
H(1) 1.023 .905 .000
H(2) 1.158 .908 .037
H(3) 1.175 .729 .051
H(4) 1.108 .773 -.079
H(5) 1.006 .634 -.046
H(6) .927 .734 -.062
H(7) 1.015 .545 .185
H(8) 1.105 .569 .115
H(9) 1.204 .682 .253
H(10) 1.178 .588 .327
H(11) 1.078 .618 .433
H(12) 1.023 .729 .442
H(13) .905 .577 .276
H(14) .862 .630 .363
H(15) .722 .730 .283
H(16) .719 .819 .196
H(17) .760 .895 .375
H(18) .873 .828 .427
H(19) .909 1.009 .369
H(20) .823 .980 .248
H(21) .952 1.029 .175
H(22) 1.042 1.061 .298
H(23) 1.130 1.020 .159
H(24) 1.187 .968 .281

loop_
_geom_angle_atom_site_label_1
_geom_angle_atom_site_label_2
_geom_angle_atom_site_label_3
_geom_angle
_geom_angle_publ_flag
Cl(1) Co N(1) 93.96(7) yes
Cl(1) Co N(2) 90.97(7) yes
Cl(1) Co N(3) 175.06(7) yes
Cl(1) Co N(4) 89.18(7) yes
Cl(1) Co N(5) 90.51(7) yes
N(1) Co N(2) 91.10(10) yes
N(1) Co N(3) 90.20(10) yes
N(1) Co N(4) 176.85(9) yes
N(1) Co N(5) 85.20(10) yes
N(2) Co N(3) 86.24(9) yes
N(2) Co N(4) 88.91(9) yes
N(2) Co N(5) 176.20(10) yes
N(3) Co N(4) 86.70(9) yes
N(3) Co N(5) 92.54(9) yes
N(4) Co N(5) 94.70(10) yes
O(1) Cl(2) O(2) 112.2(3) no
O(1) Cl(2) O(3) 109.3(2) no
O(1) Cl(2) O(4) 105.8(3) no
O(2) Cl(2) O(3) 110.2(3) no
O(2) Cl(2) O(4) 105.2(3) no
O(3) Cl(2) O(4) 114.1(4) no
Co N(1) C(1) 118.0(2) yes
Co N(1) C(12) 110.3(2) yes
C(1) N(1) C(12) 112.5(3) yes
Co N(2) C(3) 118.4(2) yes
Co N(2) C(4) 110.7(2) yes
C(3) N(2) C(4) 112.4(2) yes
Co N(3) C(5) 109.4(2) yes
Co N(3) C(6) 109.1(2) yes
C(5) N(3) C(6) 113.8(2) yes
Co N(4) C(7) 109.2(2) yes
Co N(4) C(8) 119.0(2) yes
C(7) N(4) C(8) 112.7(2) yes
Co N(5) C(10) 120.6(2) yes
Co N(5) C(11) 107.0(2) yes
C(10) N(5) C(11) 109.3(3) yes
N(1) C(1) C(2) 112.1(3) yes
C(1) C(2) C(3) 113.3(3) yes
N(2) C(3) C(2) 113.7(2) yes
N(2) C(4) C(5) 110.4(2) yes
N(3) C(5) C(4) 110.1(2) yes
N(3) C(6) C(7) 109.6(2) yes
N(4) C(7) C(6) 109.2(2) yes
N(4) C(8) C(9) 113.7(2) yes
C(8) C(9) C(10) 112.5(3) yes
N(5) C(10) C(9) 113.4(3) yes
N(5) C(11) C(12) 109.0(3) yes
N(1) C(12) C(11) 110.6(2) yes

loop_
_geom_bond_atom_site_label_1
_geom_bond_atom_site_label_2
_geom_bond_distance
_geom_bond_publ_flag
Co Cl(1) 2.2490(10) yes
Co N(1) 1.995(2) yes
Co N(2) 1.995(2) yes
Co N(3) 1.965(2) yes
Co N(4) 1.991(2) yes
Co N(5) 1.982(2) yes
Cl(2) O(1) 1.414(3) no
Cl(2) O(2) 1.395(3) no
Cl(2) O(3) 1.366(3) no
Cl(2) O(4) 1.389(4) no
N(1) C(1) 1.476(4) yes
N(1) C(12) 1.502(4) yes
N(2) C(3) 1.488(4) yes
N(2) C(4) 1.494(4) yes
N(3) C(5) 1.484(4) yes
N(3) C(6) 1.492(4) yes
N(4) C(7) 1.504(4) yes
N(4) C(8) 1.488(4) yes
N(5) C(10) 1.488(4) yes
N(5) C(11) 1.489(4) yes
C(1) C(2) 1.496(5) yes
C(2) C(3) 1.505(5) yes
C(4) C(5) 1.518(4) yes
C(6) C(7) 1.502(4) yes
C(8) C(9) 1.501(5) yes
C(9) C(10) 1.497(6) yes
C(11) C(12) 1.490(5) yes
